data_7704569
loop_
_publ_author_name
'Kordestani, Nazanin'
'Amiri Rudbari, Hadi'
'Bruno, Giuseppe'
'Rosario, Scopelliti'
'Braun, Jason D.'
'Herbert, David E.'
'Blacque, Olivier'
'Correia, Isabel'
'Zaman, Mohammad Al-Moktadir'
'Bindu, Mortuza Mamun'
'Janiak, Christoph'
'Enamullah, Mohammed'

_publ_section_title
;
 Solid-state to solution helicity inversion of pseudotetrahedral chiral
 copper(ii) complexes with 2,4-dihalo-salicylaldiminate ligands.
;
_journal_issue 24
_journal_name_full 'Dalton transactions (Cambridge, England : 2003)'
_journal_page_first 8247
_journal_page_last 8264
_journal_paper_doi 10.1039/d0dt01649g
_journal_volume 49
_journal_year 2020
_chemical_absolute_configuration rmad
_chemical_formula_sum 'C30 H24 Br2 Cl2 Cu N2 O2'
_chemical_formula_weight 738.77
_space_group_crystal_system monoclinic
_space_group_IT_number 5
_space_group_name_Hall 'C 2y'
_space_group_name_H-M_alt 'C 1 2 1'
_atom_sites_solution_hydrogens geom
_audit_creation_method SHELXL-2016/6
_audit_update_record
;
2019-07-26 deposited with the CCDC.	2020-06-02 downloaded from the CCDC.
;
_cell_angle_alpha 90
_cell_angle_beta 117.772(3)
_cell_angle_gamma 90
_cell_formula_units_Z 2
_cell_length_a 14.040(3)
_cell_length_b 10.708(2)
_cell_length_c 10.439(2)
_cell_measurement_reflns_used 2817
_cell_measurement_temperature 298(2)
_cell_measurement_theta_max 27.11
_cell_measurement_theta_min 2.61
_cell_volume 1388.6(5)
_computing_cell_refinement 'SAINT (Bruker, 2007)'
_computing_data_collection 'APEX2 (Bruker, 2007)'
_computing_data_reduction 'SAINT (Bruker, 2007)'
_computing_structure_refinement 'SHELXL-2016/6 (Sheldrick, 2016)'
_computing_structure_solution 'SHELXS97 (Sheldrick, 2008)'
_diffrn_ambient_temperature 298(2)
_diffrn_measured_fraction_theta_full 0.996
_diffrn_measured_fraction_theta_max 0.997
_diffrn_measurement_device_type 'Bruker APEX-II CCD'
_diffrn_radiation_type MoK\a
_diffrn_radiation_wavelength 0.71073
_diffrn_reflns_av_R_equivalents 0.0268
_diffrn_reflns_av_unetI/netI 0.0239
_diffrn_reflns_Laue_measured_fraction_full 0.996
_diffrn_reflns_Laue_measured_fraction_max 0.997
_diffrn_reflns_limit_h_max 17
_diffrn_reflns_limit_h_min -17
_diffrn_reflns_limit_k_max 13
_diffrn_reflns_limit_k_min -13
_diffrn_reflns_limit_l_max 13
_diffrn_reflns_limit_l_min -13
_diffrn_reflns_number 21440
_diffrn_reflns_point_group_measured_fraction_full 0.997
_diffrn_reflns_point_group_measured_fraction_max 0.998
_diffrn_reflns_theta_full 25.242
_diffrn_reflns_theta_max 26.980
_diffrn_reflns_theta_min 2.793
_exptl_absorpt_coefficient_mu 3.889
_exptl_absorpt_correction_T_max 0.632
_exptl_absorpt_correction_T_min 0.478
_exptl_absorpt_correction_type multi-scan
_exptl_absorpt_process_details 'SADABS; Bruker, 2008'
_exptl_crystal_colour green
_exptl_crystal_density_diffrn 1.767
_exptl_crystal_description irregular
_exptl_crystal_F_000 734
_exptl_crystal_size_max 0.30
_exptl_crystal_size_mid 0.19
_exptl_crystal_size_min 0.14
_refine_diff_density_max 0.405
_refine_diff_density_min -0.212
_refine_diff_density_rms 0.053
_refine_ls_abs_structure_details
;
 Refined as an inversion twin.
;
_refine_ls_abs_structure_Flack 0.032(9)
_refine_ls_extinction_method none
_refine_ls_goodness_of_fit_ref 1.057
_refine_ls_hydrogen_treatment constr
_refine_ls_matrix_type full
_refine_ls_number_parameters 179
_refine_ls_number_reflns 3009
_refine_ls_number_restraints 1
_refine_ls_restrained_S_all 1.057
_refine_ls_R_factor_all 0.0207
_refine_ls_R_factor_gt 0.0193
_refine_ls_shift/su_max 0.001
_refine_ls_shift/su_mean 0.000
_refine_ls_structure_factor_coef Fsqd
_refine_ls_weighting_details 'w=1/[\s^2^(Fo^2^)+(0.0268P)^2^+0.2246P] where P=(Fo^2^+2Fc^2^)/3'
_refine_ls_weighting_scheme calc
_refine_ls_wR_factor_gt 0.0474
_refine_ls_wR_factor_ref 0.0483
_reflns_Friedel_coverage 0.899
_reflns_Friedel_fraction_full 0.998
_reflns_Friedel_fraction_max 0.999
_reflns_number_gt 2899
_reflns_number_total 3009
_reflns_threshold_expression 'I > 2\s(I)'
_cod_data_source_file d0dt01649g2.cif
_cod_data_source_block shelx_CCDC2
_cod_depositor_comments 'Adding full bibliography for 7704565--7704573.cif.'
_cod_original_sg_symbol_H-M 'C 2'
_cod_database_code 7704569
_shelx_shelxl_version_number 2016/6
_shelx_space_group_comment
;
The symmetry employed for this shelxl refinement is uniquely defined
by the following loop, which should always be used as a source of
symmetry information in preference to the above space-group names.
They are only intended as comments.
;

loop_
_space_group_symop_operation_xyz
'x, y, z'
'-x, y, -z'
'x+1/2, y+1/2, z'
'-x+1/2, y+1/2, -z'

loop_
_atom_site_label
_atom_site_type_symbol
_atom_site_fract_x
_atom_site_fract_y
_atom_site_fract_z
_atom_site_U_iso_or_equiv
_atom_site_adp_type
_atom_site_occupancy
_atom_site_site_symmetry_order
_atom_site_calc_flag
_atom_site_refinement_flags_posn
_atom_site_refinement_flags_adp
_atom_site_refinement_flags_occupancy
_atom_site_disorder_assembly
_atom_site_disorder_group
Cu1 Cu 0.500000 1.02659(4) 0.500000 0.02718(12) Uani 1 2 d S T P . .
Br1 Br 0.17143(2) 1.18911(3) 0.11788(3) 0.04148(10) Uani 1 1 d . . . . .
Cl1 Cl -0.04559(7) 0.85486(12) 0.29095(11) 0.0609(3) Uani 1 1 d . . . . .
C6 C 0.1695(3) 1.0706(3) 0.2525(3) 0.0312(6) Uani 1 1 d . . . . .
O1 O 0.35903(17) 1.0816(2) 0.3772(2) 0.0314(4) Uani 1 1 d . . . . .
C7 C 0.2705(2) 1.0362(3) 0.3678(3) 0.0273(5) Uani 1 1 d . . . . .
C1 C 0.6397(2) 0.9169(3) 0.3989(3) 0.0309(6) Uani 1 1 d . . . . .
H1 H 0.651374 0.865547 0.335771 0.037 Uiso 1 1 calc R U . . .
N1 N 0.5424(2) 0.9500(2) 0.3576(2) 0.0276(5) Uani 1 1 d . . . . .
C4 C 0.0742(3) 0.9290(3) 0.3253(4) 0.0381(7) Uani 1 1 d . . . . .
C5 C 0.0738(2) 1.0201(3) 0.2297(3) 0.0376(6) Uani 1 1 d . . . . .
H5 H 0.009645 1.045799 0.152047 0.045 Uiso 1 1 calc R U . . .
C2 C 0.2658(2) 0.9498(3) 0.4678(3) 0.0297(6) Uani 1 1 d . . . . .
C9 C 0.4224(3) 1.0259(4) 0.1147(3) 0.0443(7) Uani 1 1 d . . . . .
H9A H 0.384474 1.078297 0.150430 0.067 Uiso 1 1 calc R U . . .
H9B H 0.374582 1.001290 0.017052 0.067 Uiso 1 1 calc R U . . .
H9C H 0.482152 1.071025 0.116852 0.067 Uiso 1 1 calc R U . . .
C3 C 0.1680(3) 0.8958(3) 0.4440(3) 0.0359(7) Uani 1 1 d . . . . .
H3 H 0.166727 0.837315 0.509014 0.043 Uiso 1 1 calc R U . . .
C8 C 0.4631(3) 0.9109(3) 0.2090(3) 0.0330(6) Uani 1 1 d . . . . .
H8 H 0.501172 0.859216 0.170031 0.040 Uiso 1 1 calc R U . . .
C11 C 0.2677(3) 0.8480(3) 0.1254(3) 0.0399(7) Uani 1 1 d . . . . .
H11 H 0.244537 0.912403 0.057799 0.048 Uiso 1 1 calc R U . . .
C10 C 0.3768(3) 0.8309(3) 0.2159(3) 0.0331(6) Uani 1 1 d . . . . .
C15 C 0.4076(3) 0.7323(3) 0.3129(4) 0.0489(9) Uani 1 1 d . . . . .
H15 H 0.480379 0.716737 0.371682 0.059 Uiso 1 1 calc R U . . .
C13 C 0.2249(4) 0.6765(4) 0.2341(4) 0.0641(11) Uani 1 1 d . . . . .
H13 H 0.173801 0.625743 0.241207 0.077 Uiso 1 1 calc R U . . .
C12 C 0.1933(3) 0.7697(4) 0.1354(4) 0.0542(10) Uani 1 1 d . . . . .
H12 H 0.120424 0.781175 0.073265 0.065 Uiso 1 1 calc R U . . .
C14 C 0.3322(4) 0.6568(4) 0.3237(5) 0.0669(12) Uani 1 1 d . . . . .
H14 H 0.354127 0.592761 0.391611 0.080 Uiso 1 1 calc R U . . .

loop_
_atom_site_aniso_label
_atom_site_aniso_U_11
_atom_site_aniso_U_22
_atom_site_aniso_U_33
_atom_site_aniso_U_23
_atom_site_aniso_U_13
_atom_site_aniso_U_12
Cu1 0.0190(2) 0.0400(3) 0.0213(2) 0.000 0.00824(17) 0.000
Br1 0.03396(17) 0.05043(17) 0.03336(16) 0.01095(14) 0.01007(12) 0.00687(15)
Cl1 0.0321(4) 0.0872(7) 0.0602(5) -0.0091(5) 0.0189(4) -0.0243(5)
C6 0.0263(15) 0.0428(15) 0.0212(13) -0.0014(11) 0.0082(11) 0.0022(12)
O1 0.0204(9) 0.0415(11) 0.0294(11) 0.0066(8) 0.0093(8) -0.0005(8)
C7 0.0222(13) 0.0338(14) 0.0272(13) -0.0048(11) 0.0125(11) -0.0007(11)
C1 0.0301(16) 0.0381(15) 0.0265(13) -0.0028(11) 0.0148(12) 0.0009(12)
N1 0.0266(13) 0.0341(12) 0.0207(11) -0.0030(9) 0.0098(10) -0.0012(10)
C4 0.0246(15) 0.0524(18) 0.0374(16) -0.0106(14) 0.0145(13) -0.0101(13)
C5 0.0231(14) 0.0523(17) 0.0310(14) -0.0045(14) 0.0071(11) 0.0008(14)
C2 0.0253(14) 0.0358(14) 0.0268(14) -0.0025(11) 0.0113(11) -0.0005(11)
C9 0.0428(19) 0.0582(19) 0.0283(16) 0.0057(16) 0.0135(13) -0.0047(18)
C3 0.0311(16) 0.0469(17) 0.0331(15) -0.0023(13) 0.0178(13) -0.0044(13)
C8 0.0298(15) 0.0462(16) 0.0205(13) -0.0067(11) 0.0098(11) 0.0001(13)
C11 0.0346(17) 0.0403(16) 0.0372(16) -0.0116(13) 0.0104(13) -0.0030(14)
C10 0.0346(16) 0.0353(15) 0.0275(14) -0.0096(11) 0.0130(12) -0.0027(12)
C15 0.046(2) 0.0458(18) 0.0423(19) 0.0006(14) 0.0106(15) -0.0052(15)
C13 0.065(3) 0.060(2) 0.068(3) -0.016(2) 0.031(2) -0.033(2)
C12 0.0355(19) 0.063(2) 0.058(2) -0.0279(19) 0.0162(16) -0.0161(17)
C14 0.077(3) 0.051(2) 0.061(2) 0.0044(18) 0.023(2) -0.019(2)

loop_
_atom_type_symbol
_atom_type_description
_atom_type_scat_dispersion_real
_atom_type_scat_dispersion_imag
_atom_type_scat_source
C C 0.0033 0.0016 'International Tables Vol C Tables 4.2.6.8 and 6.1.1.4'
H H 0.0000 0.0000 'International Tables Vol C Tables 4.2.6.8 and 6.1.1.4'
N N 0.0061 0.0033 'International Tables Vol C Tables 4.2.6.8 and 6.1.1.4'
O O 0.0106 0.0060 'International Tables Vol C Tables 4.2.6.8 and 6.1.1.4'
Cl Cl 0.1484 0.1585 'International Tables Vol C Tables 4.2.6.8 and 6.1.1.4'
Cu Cu 0.3201 1.2651 'International Tables Vol C Tables 4.2.6.8 and 6.1.1.4'
Br Br -0.2901 2.4595 'International Tables Vol C Tables 4.2.6.8 and 6.1.1.4'

loop_
_geom_angle_atom_site_label_1
_geom_angle_atom_site_label_2
_geom_angle_atom_site_label_3
_geom_angle
_geom_angle_site_symmetry_1
_geom_angle_site_symmetry_3
_geom_angle_publ_flag
O1 Cu1 O1 143.53(13) 2_656 . ?
O1 Cu1 N1 101.75(9) 2_656 2_656 ?
O1 Cu1 N1 92.93(9) . 2_656 ?
O1 Cu1 N1 92.93(9) 2_656 . ?
O1 Cu1 N1 101.75(9) . . ?
N1 Cu1 N1 131.96(14) 2_656 . ?
C5 C6 C7 124.1(3) . . ?
C5 C6 Br1 119.2(2) . . ?
C7 C6 Br1 116.6(2) . . ?
C7 O1 Cu1 127.02(18) . . ?
O1 C7 C6 120.8(3) . . ?
O1 C7 C2 124.1(3) . . ?
C6 C7 C2 115.1(3) . . ?
N1 C1 C2 127.9(3) . 2_656 ?
C1 N1 C8 116.0(2) . . ?
C1 N1 Cu1 120.09(19) . . ?
C8 N1 Cu1 123.27(19) . . ?
C3 C4 C5 120.7(3) . . ?
C3 C4 Cl1 119.9(3) . . ?
C5 C4 Cl1 119.4(3) . . ?
C6 C5 C4 118.6(3) . . ?
C3 C2 C7 121.0(3) . . ?
C3 C2 C1 117.0(3) . 2_656 ?
C7 C2 C1 122.0(3) . 2_656 ?
C4 C3 C2 120.2(3) . . ?
N1 C8 C9 108.8(2) . . ?
N1 C8 C10 109.7(2) . . ?
C9 C8 C10 115.1(3) . . ?
C12 C11 C10 120.2(3) . . ?
C15 C10 C11 117.9(3) . . ?
C15 C10 C8 118.9(3) . . ?
C11 C10 C8 123.2(3) . . ?
C14 C15 C10 121.2(4) . . ?
C12 C13 C14 119.9(4) . . ?
C13 C12 C11 121.0(4) . . ?
C13 C14 C15 119.8(4) . . ?

loop_
_geom_bond_atom_site_label_1
_geom_bond_atom_site_label_2
_geom_bond_distance
_geom_bond_site_symmetry_2
_geom_bond_publ_flag
Cu1 O1 1.882(2) 2_656 ?
Cu1 O1 1.882(2) . ?
Cu1 N1 2.016(2) 2_656 ?
Cu1 N1 2.016(2) . ?
Br1 C6 1.903(3) . ?
Cl1 C4 1.739(3) . ?
C6 C5 1.362(5) . ?
C6 C7 1.415(4) . ?
O1 C7 1.295(3) . ?
C7 C2 1.419(4) . ?
C1 N1 1.275(4) . ?
C1 C2 1.449(4) 2_656 ?
N1 C8 1.487(3) . ?
C4 C3 1.369(5) . ?
C4 C5 1.393(5) . ?
C2 C3 1.402(4) . ?
C9 C8 1.512(5) . ?
C8 C10 1.512(4) . ?
C11 C12 1.380(5) . ?
C11 C10 1.388(4) . ?
C10 C15 1.385(5) . ?
C15 C14 1.377(6) . ?
C13 C12 1.353(6) . ?
C13 C14 1.369(7) . ?
